data_4342205
loop_
_publ_author_name
'Lo, Warrick K. C.'
'Huff, Gregory S.'
'Cubanski, John R.'
'Kennedy, Aaron D. W.'
'McAdam, C. John'
'McMorran, David A.'
'Gordon, Keith C.'
'Crowley, James D.'

_publ_section_title
;
 Comparison of Inverse and Regular 2-Pyridyl-1,2,3-triazole
 &quot;Click&quot; Complexes: Structures, Stability, Electrochemical, and
 Photophysical Properties.
;
_journal_issue 4
_journal_name_full 'Inorganic chemistry'
_journal_page_first 1572
_journal_page_last 1587
_journal_paper_doi 10.1021/ic502557w
_journal_volume 54
_journal_year 2015
_chemical_formula_sum 'C27 H30 Br F6 N6 P Pd'
_chemical_formula_weight 769.85
_chemical_name_systematic
;
 ?
;
_space_group_crystal_system monoclinic
_space_group_IT_number 14
_space_group_name_Hall '-P 2ybc'
_space_group_name_H-M_alt 'P 1 21/c 1'
_symmetry_space_group_name_Hall '-P 2ybc'
_symmetry_space_group_name_H-M 'P 1 21/c 1'
_atom_sites_solution_hydrogens geom
_audit_creation_method SHELXL-2014
_cell_angle_alpha 90
_cell_angle_beta 93.049(2)
_cell_angle_gamma 90
_cell_formula_units_Z 4
_cell_length_a 17.6942(3)
_cell_length_b 9.3405(2)
_cell_length_c 17.9939(3)
_cell_measurement_reflns_used 13149
_cell_measurement_temperature 100.0(1)
_cell_measurement_theta_max 76.5090
_cell_measurement_theta_min 4.9010
_cell_volume 2969.69(10)
_computing_cell_refinement
;
CrysAlisPro, Agilent Technologies,
Version 1.171.37.33 (release 27-03-2014 CrysAlis171 .NET)
(compiled Mar 27 2014,17:12:48)
;
_computing_data_collection
;
CrysAlisPro, Agilent Technologies,
Version 1.171.37.33 (release 27-03-2014 CrysAlis171 .NET)
(compiled Mar 27 2014,17:12:48)
;
_computing_data_reduction
;
CrysAlisPro, Agilent Technologies,
Version 1.171.37.33 (release 27-03-2014 CrysAlis171 .NET)
(compiled Mar 27 2014,17:12:48)
;
_computing_structure_refinement 'SHELXL-2014 (Sheldrick, 2014)'
_computing_structure_solution 'SIR97 (Altomare et al., 1997)'
_diffrn_ambient_temperature 100.0(1)
_diffrn_detector_area_resol_mean 5.1725
_diffrn_measured_fraction_theta_full 0.996
_diffrn_measured_fraction_theta_max 0.983
_diffrn_measurement_device_type 'SuperNova, Dual, Cu at zero, Atlas'
_diffrn_measurement_method '\w scans'
_diffrn_radiation_type CuK\a
_diffrn_radiation_wavelength 1.54184
_diffrn_reflns_av_R_equivalents 0.0458
_diffrn_reflns_av_unetI/netI 0.0372
_diffrn_reflns_Laue_measured_fraction_full 0.996
_diffrn_reflns_Laue_measured_fraction_max 0.983
_diffrn_reflns_limit_h_max 21
_diffrn_reflns_limit_h_min -22
_diffrn_reflns_limit_k_max 11
_diffrn_reflns_limit_k_min -11
_diffrn_reflns_limit_l_max 21
_diffrn_reflns_limit_l_min -22
_diffrn_reflns_number 25267
_diffrn_reflns_point_group_measured_fraction_full 0.996
_diffrn_reflns_point_group_measured_fraction_max 0.983
_diffrn_reflns_theta_full 67.000
_diffrn_reflns_theta_max 76.796
_diffrn_reflns_theta_min 4.923
_diffrn_source 'sealed X-ray tube'
_exptl_absorpt_coefficient_mu 7.725
_exptl_absorpt_correction_T_max 0.944
_exptl_absorpt_correction_T_min 0.804
_exptl_absorpt_correction_type gaussian
_exptl_absorpt_process_details
;
CrysAlisPro, Agilent Technologies,
Version 1.171.37.33 (release 27-03-2014 CrysAlis171 .NET)
(compiled Mar 27 2014,17:12:48)
Numerical absorption correction based on gaussian integration over
            a multifaceted crystal model
Empirical absorption correction using spherical harmonics,
 implemented in SCALE3 ABSPACK scaling algorithm.
;
_exptl_crystal_colour 'pale yellow'
_exptl_crystal_density_diffrn 1.722
_exptl_crystal_description rod
_exptl_crystal_F_000 1536
_exptl_crystal_size_max 0.21
_exptl_crystal_size_mid 0.07
_exptl_crystal_size_min 0.03
_refine_diff_density_max 0.708
_refine_diff_density_min -0.786
_refine_diff_density_rms 0.082
_refine_ls_extinction_method none
_refine_ls_goodness_of_fit_ref 1.030
_refine_ls_hydrogen_treatment constr
_refine_ls_matrix_type full
_refine_ls_number_parameters 383
_refine_ls_number_reflns 6158
_refine_ls_number_restraints 0
_refine_ls_restrained_S_all 1.030
_refine_ls_R_factor_all 0.0331
_refine_ls_R_factor_gt 0.0282
_refine_ls_shift/su_max 0.002
_refine_ls_shift/su_mean 0.000
_refine_ls_structure_factor_coef Fsqd
_refine_ls_weighting_details 'w=1/[\s^2^(Fo^2^)+(0.0371P)^2^+2.1085P] where P=(Fo^2^+2Fc^2^)/3'
_refine_ls_weighting_scheme calc
_refine_ls_wR_factor_gt 0.0711
_refine_ls_wR_factor_ref 0.0738
_reflns_Friedel_coverage 0.000
_reflns_number_gt 5486
_reflns_number_total 6158
_reflns_threshold_expression 'I > 2\s(I)'
_cod_data_source_file ic502557w_si_003.cif
_cod_data_source_block WKLP701
_cod_depositor_comments 'Adding full bibliography for 4342191--4342205.cif.'
_cod_database_code 4342205
_shelx_space_group_comment
;
The symmetry employed for this shelxl refinement is uniquely defined
by the following loop, which should always be used as a source of
symmetry information in preference to the above space-group names.
They are only intended as comments.
;
_shelxl_version_number 2014-3

loop_
_space_group_symop_operation_xyz
'x, y, z'
'-x, y+1/2, -z+1/2'
'-x, -y, -z'
'x, -y-1/2, z-1/2'

loop_
_atom_site_label
_atom_site_type_symbol
_atom_site_fract_x
_atom_site_fract_y
_atom_site_fract_z
_atom_site_U_iso_or_equiv
_atom_site_adp_type
_atom_site_occupancy
_atom_site_site_symmetry_order
_atom_site_calc_flag
_atom_site_refinement_flags_posn
_atom_site_refinement_flags_adp
Pd1 Pd 0.76200(2) 0.03662(2) 0.17954(2) 0.01607(6) Uani 1 1 d . .
Br1 Br 0.81316(2) 0.18836(3) 0.27793(2) 0.02707(8) Uani 1 1 d . .
P1 P 0.59089(4) 0.27309(9) 0.03780(4) 0.03013(16) Uani 1 1 d . .
F2 F 0.65287(10) 0.1561(2) 0.02151(11) 0.0382(4) Uani 1 1 d . .
F6 F 0.55732(12) 0.2610(3) -0.04651(11) 0.0582(6) Uani 1 1 d . .
F3 F 0.64709(15) 0.3956(2) 0.01359(16) 0.0624(7) Uani 1 1 d . .
N2 N 0.87957(11) 0.1620(2) 0.08718(11) 0.0169(4) Uani 1 1 d . .
F1 F 0.62465(14) 0.2852(3) 0.12158(12) 0.0542(6) Uani 1 1 d . .
N5 N 0.73922(12) -0.1562(2) 0.04146(12) 0.0206(4) Uani 1 1 d . .
F4 F 0.52772(16) 0.3887(4) 0.05350(14) 0.0747(9) Uani 1 1 d . .
N3 N 0.65591(12) 0.0006(2) 0.22362(12) 0.0207(4) Uani 1 1 d . .
C10 C 0.95671(13) 0.1521(3) 0.07549(13) 0.0181(4) Uani 1 1 d . .
C6 C 1.06091(14) 0.0001(3) 0.12184(15) 0.0237(5) Uani 1 1 d . .
H6 H 1.0794 -0.0761 0.1507 0.028 Uiso 1 1 calc R U
C2 C 0.92111(14) -0.1397(3) 0.20669(15) 0.0228(5) Uani 1 1 d . .
H2 H 0.8690 -0.1472 0.2223 0.027 Uiso 1 1 calc R U
C25 C 0.70149(18) -0.0193(3) -0.24103(17) 0.0333(6) Uani 1 1 d . .
H25 H 0.7044 0.0423 -0.2814 0.040 Uiso 1 1 calc R U
N6 N 0.68084(13) -0.2362(2) 0.01509(12) 0.0238(4) Uani 1 1 d . .
N1 N 0.92303(11) -0.0175(2) 0.15481(11) 0.0180(4) Uani 1 1 d . .
C8 C 1.08068(15) 0.1961(3) 0.03674(15) 0.0267(5) Uani 1 1 d . .
H8 H 1.1142 0.2487 0.0094 0.032 Uiso 1 1 calc R U
C9 C 1.00463(15) 0.2335(3) 0.03323(14) 0.0235(5) Uani 1 1 d . .
H9 H 0.9865 0.3095 0.0040 0.028 Uiso 1 1 calc R U
C21 C 0.68546(17) -0.3090(3) -0.05704(15) 0.0280(6) Uani 1 1 d . .
H21A H 0.6407 -0.3677 -0.0662 0.034 Uiso 1 1 calc R U
H21B H 0.7292 -0.3718 -0.0550 0.034 Uiso 1 1 calc R U
F5 F 0.53485(14) 0.1513(4) 0.06174(16) 0.0762(9) Uani 1 1 d . .
C17 C 0.54276(16) -0.1371(4) 0.20752(17) 0.0344(6) Uani 1 1 d . .
H17 H 0.5129 -0.2003 0.1789 0.041 Uiso 1 1 calc R U
C11 C 0.82508(14) 0.2717(3) 0.05835(14) 0.0200(5) Uani 1 1 d . .
H11 H 0.7755 0.2465 0.0764 0.024 Uiso 1 1 calc R U
C7 C 1.10810(14) 0.0821(3) 0.08001(16) 0.0264(5) Uani 1 1 d . .
H7 H 1.1594 0.0605 0.0809 0.032 Uiso 1 1 calc R U
C13 C 0.81721(16) 0.2704(3) -0.02626(15) 0.0279(6) Uani 1 1 d . .
H13A H 0.8650 0.2939 -0.0460 0.042 Uiso 1 1 calc R U
H13B H 0.7800 0.3396 -0.0430 0.042 Uiso 1 1 calc R U
H13C H 0.8017 0.1769 -0.0431 0.042 Uiso 1 1 calc R U
N4 N 0.71576(11) -0.1001(2) 0.10335(11) 0.0188(4) Uani 1 1 d . .
C23 C 0.73580(15) -0.2397(3) -0.17905(15) 0.0266(5) Uani 1 1 d . .
H23 H 0.7628 -0.3252 -0.1780 0.032 Uiso 1 1 calc R U
C1 C 0.86049(14) 0.0604(3) 0.13568(13) 0.0177(4) Uani 1 1 d . .
C18 C 0.61133(15) -0.0926(3) 0.18367(14) 0.0230(5) Uani 1 1 d . .
C16 C 0.51845(17) -0.0868(4) 0.27479(17) 0.0363(7) Uani 1 1 d . .
H16 H 0.4729 -0.1179 0.2926 0.044 Uiso 1 1 calc R U
C24 C 0.74004(17) -0.1474(3) -0.23971(16) 0.0298(6) Uani 1 1 d . .
H24 H 0.7690 -0.1726 -0.2794 0.036 Uiso 1 1 calc R U
C5 C 0.98423(14) 0.0371(3) 0.11879(14) 0.0187(5) Uani 1 1 d . .
C4 C 0.9386(2) -0.2783(3) 0.16802(18) 0.0349(6) Uani 1 1 d . .
H4A H 0.9052 -0.2892 0.1246 0.052 Uiso 1 1 calc R U
H4B H 0.9318 -0.3570 0.2013 0.052 Uiso 1 1 calc R U
H4C H 0.9901 -0.2768 0.1535 0.052 Uiso 1 1 calc R U
C14 C 0.63167(15) 0.0523(3) 0.28760(15) 0.0227(5) Uani 1 1 d . .
H14 H 0.6615 0.1181 0.3145 0.027 Uiso 1 1 calc R U
C12 C 0.84613(16) 0.4183(3) 0.09050(16) 0.0277(5) Uani 1 1 d . .
H12A H 0.8495 0.4129 0.1439 0.042 Uiso 1 1 calc R U
H12B H 0.8081 0.4868 0.0748 0.042 Uiso 1 1 calc R U
H12C H 0.8941 0.4475 0.0730 0.042 Uiso 1 1 calc R U
C20 C 0.62174(15) -0.2320(3) 0.05865(15) 0.0265(5) Uani 1 1 d . .
H20 H 0.5755 -0.2787 0.0514 0.032 Uiso 1 1 calc R U
C22 C 0.69174(15) -0.2048(3) -0.12076(14) 0.0233(5) Uani 1 1 d . .
C19 C 0.64464(14) -0.1436(3) 0.11626(14) 0.0216(5) Uani 1 1 d . .
C26 C 0.65817(18) 0.0174(3) -0.18145(19) 0.0358(7) Uani 1 1 d . .
H26 H 0.6329 0.1048 -0.1816 0.043 Uiso 1 1 calc R U
C27 C 0.65247(17) -0.0752(3) -0.12214(17) 0.0308(6) Uani 1 1 d . .
H27 H 0.6225 -0.0511 -0.0831 0.037 Uiso 1 1 calc R U
C15 C 0.56334(16) 0.0102(3) 0.31467(16) 0.0293(6) Uani 1 1 d . .
H15 H 0.5478 0.0471 0.3594 0.035 Uiso 1 1 calc R U
C3 C 0.97147(18) -0.1157(3) 0.27694(16) 0.0326(6) Uani 1 1 d . .
H3A H 1.0236 -0.1174 0.2647 0.049 Uiso 1 1 calc R U
H3B H 0.9626 -0.1902 0.3122 0.049 Uiso 1 1 calc R U
H3C H 0.9599 -0.0245 0.2982 0.049 Uiso 1 1 calc R U

loop_
_atom_site_aniso_label
_atom_site_aniso_U_11
_atom_site_aniso_U_22
_atom_site_aniso_U_33
_atom_site_aniso_U_23
_atom_site_aniso_U_13
_atom_site_aniso_U_12
Pd1 0.01593(9) 0.01724(9) 0.01487(9) -0.00001(6) -0.00066(6) -0.00112(6)
Br1 0.02807(14) 0.03175(15) 0.02118(14) -0.00891(10) -0.00053(10) -0.00462(10)
P1 0.0221(3) 0.0394(4) 0.0289(4) 0.0105(3) 0.0010(3) 0.0070(3)
F2 0.0371(9) 0.0309(9) 0.0455(10) -0.0032(8) -0.0080(8) 0.0067(7)
F6 0.0398(11) 0.1022(19) 0.0317(10) 0.0121(11) -0.0056(8) 0.0168(12)
F3 0.0621(15) 0.0343(11) 0.0924(19) 0.0168(11) 0.0204(13) -0.0033(10)
N2 0.0166(9) 0.0198(9) 0.0143(9) 0.0013(7) -0.0009(7) -0.0014(7)
F1 0.0583(13) 0.0677(15) 0.0350(11) -0.0076(10) -0.0119(9) 0.0213(11)
N5 0.0211(10) 0.0225(10) 0.0181(10) -0.0042(8) -0.0002(8) -0.0023(8)
F4 0.0678(16) 0.107(2) 0.0512(13) 0.0163(14) 0.0163(11) 0.0624(16)
N3 0.0188(10) 0.0224(10) 0.0207(10) 0.0034(8) 0.0007(8) 0.0013(8)
C10 0.0174(11) 0.0211(11) 0.0156(11) -0.0031(9) -0.0015(8) -0.0016(9)
C6 0.0187(11) 0.0232(12) 0.0288(14) -0.0034(10) -0.0036(10) 0.0013(9)
C2 0.0230(12) 0.0194(11) 0.0251(13) 0.0039(10) -0.0049(10) -0.0010(9)
C25 0.0378(16) 0.0325(15) 0.0292(15) 0.0056(11) -0.0024(12) -0.0086(12)
N6 0.0257(11) 0.0258(11) 0.0198(10) -0.0025(8) 0.0001(8) -0.0068(9)
N1 0.0162(9) 0.0185(9) 0.0190(10) 0.0006(8) -0.0021(7) 0.0005(7)
C8 0.0225(12) 0.0343(14) 0.0237(13) -0.0049(11) 0.0060(10) -0.0088(10)
C9 0.0240(12) 0.0269(12) 0.0195(12) -0.0011(10) 0.0010(9) -0.0044(10)
C21 0.0389(15) 0.0256(13) 0.0194(12) -0.0061(10) -0.0004(11) -0.0070(11)
F5 0.0466(13) 0.108(2) 0.0733(17) 0.0378(16) 0.0002(12) -0.0319(14)
C17 0.0239(13) 0.0509(18) 0.0286(14) -0.0027(13) 0.0027(11) -0.0096(12)
C11 0.0207(11) 0.0200(11) 0.0191(12) 0.0010(9) -0.0020(9) 0.0028(9)
C7 0.0176(11) 0.0320(14) 0.0297(14) -0.0115(11) 0.0009(10) -0.0015(10)
C13 0.0293(13) 0.0333(14) 0.0207(13) 0.0027(10) -0.0034(10) 0.0072(11)
N4 0.0184(9) 0.0207(10) 0.0170(10) 0.0004(8) -0.0014(7) -0.0011(8)
C23 0.0285(13) 0.0255(13) 0.0254(13) -0.0069(10) -0.0027(10) -0.0006(10)
C1 0.0197(11) 0.0164(10) 0.0164(11) -0.0018(8) -0.0040(9) -0.0014(8)
C18 0.0218(12) 0.0285(13) 0.0185(12) 0.0021(10) 0.0000(9) -0.0013(10)
C16 0.0228(13) 0.056(2) 0.0308(15) 0.0011(14) 0.0093(11) -0.0025(13)
C24 0.0320(14) 0.0351(15) 0.0226(13) -0.0041(11) 0.0035(10) -0.0053(12)
C5 0.0198(11) 0.0187(11) 0.0174(11) -0.0036(9) -0.0011(9) -0.0025(9)
C4 0.0461(17) 0.0191(13) 0.0392(16) 0.0005(11) -0.0013(13) -0.0002(12)
C14 0.0247(12) 0.0226(12) 0.0209(12) 0.0012(9) 0.0031(9) 0.0040(9)
C12 0.0306(13) 0.0208(12) 0.0311(14) -0.0006(10) -0.0029(11) 0.0019(10)
C20 0.0235(12) 0.0301(13) 0.0254(13) -0.0007(10) -0.0027(10) -0.0083(10)
C22 0.0235(12) 0.0253(12) 0.0208(12) -0.0033(10) -0.0027(9) -0.0073(10)
C19 0.0179(11) 0.0260(12) 0.0207(12) 0.0022(10) -0.0018(9) -0.0025(9)
C26 0.0359(16) 0.0298(14) 0.0415(17) 0.0018(12) 0.0016(13) 0.0057(12)
C27 0.0298(14) 0.0314(14) 0.0315(15) -0.0021(12) 0.0051(11) 0.0000(11)
C15 0.0257(13) 0.0378(15) 0.0250(13) 0.0034(11) 0.0071(10) 0.0089(11)
C3 0.0388(15) 0.0317(14) 0.0261(14) 0.0081(11) -0.0107(12) -0.0043(12)

loop_
_atom_type_symbol
_atom_type_description
_atom_type_scat_dispersion_real
_atom_type_scat_dispersion_imag
_atom_type_scat_source
C C 0.0181 0.0091 'International Tables Vol C Tables 4.2.6.8 and 6.1.1.4'
H H 0.0000 0.0000 'International Tables Vol C Tables 4.2.6.8 and 6.1.1.4'
N N 0.0311 0.0180 'International Tables Vol C Tables 4.2.6.8 and 6.1.1.4'
F F 0.0727 0.0534 'International Tables Vol C Tables 4.2.6.8 and 6.1.1.4'
P P 0.2955 0.4335 'International Tables Vol C Tables 4.2.6.8 and 6.1.1.4'
Br Br -0.6763 1.2805 'International Tables Vol C Tables 4.2.6.8 and 6.1.1.4'
Pd Pd 0.1215 3.9337 'International Tables Vol C Tables 4.2.6.8 and 6.1.1.4'

loop_
_geom_angle_atom_site_label_1
_geom_angle_atom_site_label_2
_geom_angle_atom_site_label_3
_geom_angle
C1 Pd1 N4 97.77(9)
C1 Pd1 N3 176.97(9)
N4 Pd1 N3 79.46(9)
C1 Pd1 Br1 85.52(7)
N4 Pd1 Br1 175.51(6)
N3 Pd1 Br1 97.18(6)
F5 P1 F2 90.27(15)
F5 P1 F4 89.03(18)
F2 P1 F4 179.06(16)
F5 P1 F3 179.86(17)
F2 P1 F3 89.79(12)
F4 P1 F3 90.90(16)
F5 P1 F1 90.12(15)
F2 P1 F1 89.74(11)
F4 P1 F1 90.89(13)
F3 P1 F1 89.99(15)
F5 P1 F6 90.05(15)
F2 P1 F6 90.10(12)
F4 P1 F6 89.27(13)
F3 P1 F6 89.83(15)
F1 P1 F6 179.77(14)
C1 N2 C10 109.4(2)
C1 N2 C11 122.3(2)
C10 N2 C11 128.1(2)
N4 N5 N6 104.4(2)
C14 N3 C18 118.9(2)
C14 N3 Pd1 126.84(18)
C18 N3 Pd1 114.12(18)
C9 C10 N2 132.4(2)
C9 C10 C5 121.2(2)
N2 C10 C5 106.3(2)
C7 C6 C5 117.0(2)
N1 C2 C4 111.1(2)
N1 C2 C3 112.3(2)
C4 C2 C3 112.5(2)
C24 C25 C26 119.5(3)
C20 N6 N5 112.8(2)
C20 N6 C21 127.7(2)
N5 N6 C21 119.4(2)
C1 N1 C5 109.3(2)
C1 N1 C2 122.0(2)
C5 N1 C2 128.6(2)
C9 C8 C7 121.8(3)
C8 C9 C10 117.0(2)
N6 C21 C22 112.4(2)
C18 C17 C16 119.4(3)
N2 C11 C13 111.6(2)
N2 C11 C12 110.29(19)
C13 C11 C12 113.2(2)
C6 C7 C8 121.7(2)
N5 N4 C19 111.3(2)
N5 N4 Pd1 133.82(17)
C19 N4 Pd1 114.88(17)
C22 C23 C24 120.3(3)
N2 C1 N1 108.3(2)
N2 C1 Pd1 126.86(18)
N1 C1 Pd1 124.61(18)
N3 C18 C17 121.9(3)
N3 C18 C19 113.7(2)
C17 C18 C19 124.4(3)
C15 C16 C17 118.6(3)
C25 C24 C23 120.2(3)
N1 C5 C6 132.1(2)
N1 C5 C10 106.6(2)
C6 C5 C10 121.3(2)
N3 C14 C15 121.7(3)
N6 C20 C19 104.6(2)
C23 C22 C27 119.5(3)
C23 C22 C21 119.4(3)
C27 C22 C21 121.0(3)
N4 C19 C20 106.9(2)
N4 C19 C18 117.8(2)
C20 C19 C18 135.3(2)
C27 C26 C25 120.4(3)
C26 C27 C22 120.0(3)
C16 C15 C14 119.5(3)

loop_
_geom_bond_atom_site_label_1
_geom_bond_atom_site_label_2
_geom_bond_distance
Pd1 C1 1.964(3)
Pd1 N4 2.015(2)
Pd1 N3 2.103(2)
Pd1 Br1 2.4067(3)
P1 F5 1.584(3)
P1 F2 1.5862(19)
P1 F4 1.590(2)
P1 F3 1.592(2)
P1 F1 1.596(2)
P1 F6 1.604(2)
N2 C1 1.344(3)
N2 C10 1.395(3)
N2 C11 1.482(3)
N5 N4 1.318(3)
N5 N6 1.341(3)
N3 C14 1.340(4)
N3 C18 1.355(3)
C10 C9 1.394(4)
C10 C5 1.399(3)
C6 C7 1.385(4)
C6 C5 1.398(3)
C2 N1 1.476(3)
C2 C4 1.510(4)
C2 C3 1.524(3)
C25 C24 1.377(5)
C25 C26 1.394(5)
N6 C20 1.340(4)
N6 C21 1.471(3)
N1 C1 1.353(3)
N1 C5 1.388(3)
C8 C9 1.388(4)
C8 C7 1.391(4)
C21 C22 1.512(4)
C17 C18 1.373(4)
C17 C16 1.388(4)
C11 C13 1.521(3)
C11 C12 1.525(3)
N4 C19 1.354(3)
C23 C22 1.379(4)
C23 C24 1.396(4)
C18 C19 1.457(4)
C16 C15 1.381(5)
C14 C15 1.384(4)
C20 C19 1.370(4)
C22 C27 1.396(4)
C26 C27 1.381(5)
